data_4069506
loop_
_publ_author_name
'Arquier, Damien'
'Vendier, Laure'
'Miqueu, Karinne'
'Sotiropoulos, Jean-Marc'
'Bastin, St\'ephanie'
'Igau, Alain'

_publ_section_title
;
 Crucial Role of the Amidine Moiety in Methylenamino Phosphine-Type
 Ligands for the Synthesis of Tethered \h6-Arene-\h1-PRuthenium(II)
 Complexes: Experimental and Theoretical Studies
;
_journal_issue 17
_journal_name_full Organometallics
_journal_page_first 4945
_journal_paper_doi 10.1021/om900231c
_journal_volume 28
_journal_year 2009
_chemical_compound_source 'synthesis as described'
_chemical_formula_moiety 'C35 H43 Cl2 N2 P Ru, 2(C H2 Cl2)'
_chemical_formula_sum 'C37 H47 Cl6 N2 P Ru'
_chemical_formula_weight 864.51
_chemical_name_systematic
;
 ?
;
_space_group_IT_number 15
_symmetry_cell_setting monoclinic
_symmetry_Int_Tables_number 15
_symmetry_space_group_name_Hall '-C 2yc'
_symmetry_space_group_name_H-M 'C 1 2/c 1'
_atom_sites_solution_hydrogens geom
_atom_sites_solution_primary direct
_atom_sites_solution_secondary difmap
_cell_angle_alpha 90
_cell_angle_beta 113.360(6)
_cell_angle_gamma 90
_cell_formula_units_Z 8
_cell_length_a 32.206(2)
_cell_length_b 12.2744(8)
_cell_length_c 21.6673(14)
_cell_measurement_reflns_used 4500
_cell_measurement_temperature 180
_cell_measurement_theta_max 32.1912
_cell_measurement_theta_min 2.9665
_cell_measurement_wavelength 0.71073
_cell_volume 7863.2(9)
_computing_cell_refinement 'CrysAlis RED, Oxford Diffraction Ltd.'
_computing_data_collection 'CrysAlis CCD, Oxford Diffraction Ltd.'
_computing_data_reduction 'CrysAlis RED, Oxford Diffraction Ltd.'
_computing_molecular_graphics 'Ortep-3 for Windows (Farrugia, 1997)'
_computing_publication_material 'WinGX publication routines (Farrugia, 1999)'
_computing_structure_refinement 'SHELXL-97 (Sheldrick, 1997)'
_computing_structure_solution 'SIR92 (Giacovazzo et al, 1993)'
_diffrn_ambient_temperature 180
_diffrn_measured_fraction_theta_full 0.999
_diffrn_measured_fraction_theta_max 0.999
_diffrn_measurement_device_type 'Oxford-Diffraction XCALIBUR'
_diffrn_measurement_method \w-\f
_diffrn_radiation_monochromator graphite
_diffrn_radiation_source 'fine-focus sealed tube'
_diffrn_radiation_type MoK\a
_diffrn_radiation_wavelength 0.71073
_diffrn_reflns_av_R_equivalents 0.0878
_diffrn_reflns_av_unetI/netI 0.1311
_diffrn_reflns_limit_h_max 38
_diffrn_reflns_limit_h_min -38
_diffrn_reflns_limit_k_max 14
_diffrn_reflns_limit_k_min -14
_diffrn_reflns_limit_l_max 25
_diffrn_reflns_limit_l_min -25
_diffrn_reflns_number 27014
_diffrn_reflns_theta_full 25.07
_diffrn_reflns_theta_max 25.07
_diffrn_reflns_theta_min 2.65
_diffrn_standards_decay_% 0
_diffrn_standards_interval_count 0
_diffrn_standards_interval_time 0
_diffrn_standards_number 0
_exptl_absorpt_coefficient_mu 0.876
_exptl_absorpt_correction_T_max 0.929
_exptl_absorpt_correction_T_min 0.899
_exptl_absorpt_correction_type refdelf
_exptl_absorpt_process_details
;
        (See: Walker, N. & Stuart, D. (1983) Acta Cryst. A39, 158-166)
;
_exptl_crystal_colour 'yellow orange'
_exptl_crystal_density_diffrn 1.461
_exptl_crystal_density_method 'not measured'
_exptl_crystal_description 'thin parrallelepiped'
_exptl_crystal_F_000 3552
_exptl_crystal_size_max 0.4
_exptl_crystal_size_mid 0.15
_exptl_crystal_size_min 0.08
_refine_diff_density_max 0.615
_refine_diff_density_min -0.565
_refine_diff_density_rms 0.122
_refine_ls_extinction_method none
_refine_ls_goodness_of_fit_ref 0.847
_refine_ls_hydrogen_treatment constr
_refine_ls_matrix_type full
_refine_ls_number_parameters 431
_refine_ls_number_reflns 6980
_refine_ls_number_restraints 0
_refine_ls_restrained_S_all 0.847
_refine_ls_R_factor_all 0.0814
_refine_ls_R_factor_gt 0.0323
_refine_ls_shift/su_max 0.001
_refine_ls_shift/su_mean 0
_refine_ls_structure_factor_coef Fsqd
_refine_ls_weighting_details 'calc w=1/[\s^2^(Fo^2^)+(0.0452P)^2^+0.0000P] where P=(Fo^2^+2Fc^2^)/3'
_refine_ls_weighting_scheme calc
_refine_ls_wR_factor_gt 0.0611
_refine_ls_wR_factor_ref 0.0951
_reflns_number_gt 3890
_reflns_number_total 6980
_reflns_threshold_expression >2\s(I)
_cod_data_source_file om900231c_si_001.cif
_cod_data_source_block compound8a
_cod_original_sg_symbol_H-M 'C 2/c'
_cod_database_code 4069506

loop_
_symmetry_equiv_pos_as_xyz
'x, y, z'
'-x, y, -z+1/2'
'x+1/2, y+1/2, z'
'-x+1/2, y+1/2, -z+1/2'
'-x, -y, -z'
'x, -y, z-1/2'
'-x+1/2, -y+1/2, -z'
'x+1/2, -y+1/2, z-1/2'

loop_
_atom_site_label
_atom_site_type_symbol
_atom_site_fract_x
_atom_site_fract_y
_atom_site_fract_z
_atom_site_U_iso_or_equiv
_atom_site_adp_type
_atom_site_occupancy
_atom_site_symmetry_multiplicity
_atom_site_calc_flag
_atom_site_refinement_flags
C1 C 0.38211(15) 0.4245(4) 0.5464(2) 0.0184(11) Uani 1 1 d .
C2 C 0.39847(17) 0.6225(4) 0.5610(2) 0.0289(12) Uani 1 1 d .
H2 H 0.3939 0.6135 0.5138 0.035 Uiso 1 1 calc R
C3 C 0.36445(19) 0.7085(4) 0.5634(3) 0.0396(15) Uani 1 1 d .
H3A H 0.3342 0.6828 0.5384 0.059 Uiso 1 1 calc R
H3B H 0.3691 0.7752 0.5439 0.059 Uiso 1 1 calc R
H3C H 0.3688 0.7212 0.6092 0.059 Uiso 1 1 calc R
C4 C 0.44692(18) 0.6582(4) 0.5992(3) 0.0421(16) Uani 1 1 d .
H4A H 0.4522 0.6702 0.6455 0.063 Uiso 1 1 calc R
H4B H 0.4523 0.7246 0.5802 0.063 Uiso 1 1 calc R
H4C H 0.467 0.6026 0.5963 0.063 Uiso 1 1 calc R
C5 C 0.39545(16) 0.5100(4) 0.6564(2) 0.0250(12) Uani 1 1 d .
H5 H 0.3991 0.5857 0.6719 0.03 Uiso 1 1 calc R
C6 C 0.35187(17) 0.4706(4) 0.6611(3) 0.0324(14) Uani 1 1 d .
H6A H 0.3278 0.5202 0.6372 0.049 Uiso 1 1 calc R
H6B H 0.356 0.4677 0.7074 0.049 Uiso 1 1 calc R
H6C H 0.3445 0.3994 0.6416 0.049 Uiso 1 1 calc R
C7 C 0.43732(17) 0.4517(4) 0.7031(2) 0.0331(14) Uani 1 1 d .
H7A H 0.4339 0.3748 0.6946 0.05 Uiso 1 1 calc R
H7B H 0.4416 0.4657 0.7489 0.05 Uiso 1 1 calc R
H7C H 0.4631 0.4775 0.6957 0.05 Uiso 1 1 calc R
C8 C 0.36350(15) 0.4451(4) 0.4722(2) 0.0180(11) Uani 1 1 d .
C9 C 0.38732(17) 0.4177(4) 0.4336(2) 0.0251(12) Uani 1 1 d .
H9 H 0.4156 0.3851 0.4537 0.03 Uiso 1 1 calc R
C10 C 0.36972(19) 0.4380(4) 0.3661(3) 0.0329(14) Uani 1 1 d .
H10 H 0.3862 0.4204 0.3407 0.04 Uiso 1 1 calc R
C11 C 0.3278(2) 0.4843(5) 0.3357(3) 0.0435(17) Uani 1 1 d .
H11 H 0.3158 0.4971 0.2897 0.052 Uiso 1 1 calc R
C12 C 0.30300(18) 0.5123(5) 0.3732(3) 0.0431(17) Uani 1 1 d .
H12 H 0.2745 0.5437 0.3524 0.052 Uiso 1 1 calc R
C13 C 0.32094(17) 0.4932(4) 0.4417(3) 0.0339(14) Uani 1 1 d .
H13 H 0.3047 0.5123 0.4673 0.041 Uiso 1 1 calc R
C14 C 0.33192(15) 0.1987(4) 0.4618(2) 0.0183(11) Uani 1 1 d .
C15 C 0.33287(17) 0.1531(4) 0.4042(2) 0.0246(12) Uani 1 1 d .
H15 H 0.3597 0.1242 0.4047 0.03 Uiso 1 1 calc R
C16 C 0.29421(17) 0.1503(4) 0.3458(2) 0.0347(15) Uani 1 1 d .
H16 H 0.2951 0.1193 0.3072 0.042 Uiso 1 1 calc R
C17 C 0.25458(18) 0.1930(5) 0.3445(3) 0.0354(15) Uani 1 1 d .
H17 H 0.2286 0.1902 0.3051 0.042 Uiso 1 1 calc R
C18 C 0.25307(17) 0.2396(4) 0.4009(3) 0.0343(14) Uani 1 1 d .
H18 H 0.2263 0.2699 0.3997 0.041 Uiso 1 1 calc R
C19 C 0.29155(16) 0.2414(4) 0.4595(3) 0.0291(13) Uani 1 1 d .
H19 H 0.2904 0.2719 0.498 0.035 Uiso 1 1 calc R
C20 C 0.35639(14) 0.1347(4) 0.5953(2) 0.0165(11) Uani 1 1 d .
C21 C 0.33155(15) 0.0412(4) 0.5736(2) 0.0226(12) Uani 1 1 d .
H21 H 0.3257 0.0155 0.5305 0.027 Uiso 1 1 calc R
C22 C 0.31508(17) -0.0156(4) 0.6137(3) 0.0298(13) Uani 1 1 d .
H22 H 0.2984 -0.079 0.598 0.036 Uiso 1 1 calc R
C23 C 0.32343(17) 0.0220(4) 0.6771(3) 0.0311(14) Uani 1 1 d .
H23 H 0.3122 -0.0158 0.7044 0.037 Uiso 1 1 calc R
C24 C 0.34825(15) 0.1152(4) 0.7006(2) 0.0260(12) Uani 1 1 d .
H24 H 0.3541 0.1401 0.7438 0.031 Uiso 1 1 calc R
C25 C 0.36454(15) 0.1718(4) 0.6598(2) 0.0209(12) Uani 1 1 d .
H25 H 0.3811 0.2353 0.6755 0.025 Uiso 1 1 calc R
C26 C 0.49291(15) 0.2216(4) 0.6411(2) 0.0238(12) Uani 1 1 d .
H26 H 0.4905 0.2953 0.6492 0.029 Uiso 1 1 calc R
C27 C 0.47045(15) 0.1432(4) 0.6646(2) 0.0220(12) Uani 1 1 d .
H27 H 0.4534 0.167 0.688 0.026 Uiso 1 1 calc R
C28 C 0.47285(15) 0.0315(4) 0.6542(2) 0.0219(12) Uani 1 1 d .
C29 C 0.50063(15) -0.0015(4) 0.6200(2) 0.0209(12) Uani 1 1 d .
H29 H 0.5039 -0.0753 0.6131 0.025 Uiso 1 1 calc R
C30 C 0.52291(15) 0.0747(4) 0.5966(2) 0.0229(12) Uani 1 1 d .
H30 H 0.5409 0.0509 0.5747 0.027 Uiso 1 1 calc R
C31 C 0.51881(15) 0.1879(4) 0.6056(2) 0.0194(12) Uani 1 1 d .
C32 C 0.44686(16) -0.0508(4) 0.6766(2) 0.0306(14) Uani 1 1 d .
H32A H 0.431 -0.0141 0.6998 0.046 Uiso 1 1 calc R
H32B H 0.4675 -0.1028 0.7062 0.046 Uiso 1 1 calc R
H32C H 0.4256 -0.0879 0.638 0.046 Uiso 1 1 calc R
C33 C 0.54211(15) 0.2672(4) 0.5775(2) 0.0265(13) Uani 1 1 d .
H33 H 0.5385 0.2407 0.533 0.032 Uiso 1 1 calc R
C34 C 0.59239(16) 0.2657(5) 0.6221(3) 0.0393(15) Uani 1 1 d .
H34A H 0.597 0.2905 0.6663 0.059 Uiso 1 1 calc R
H34B H 0.6082 0.3127 0.6033 0.059 Uiso 1 1 calc R
H34C H 0.6037 0.1927 0.6247 0.059 Uiso 1 1 calc R
C35 C 0.52352(17) 0.3831(4) 0.5688(3) 0.0410(15) Uani 1 1 d .
H35A H 0.4914 0.3815 0.544 0.061 Uiso 1 1 calc R
H35B H 0.5372 0.4258 0.5449 0.061 Uiso 1 1 calc R
H35C H 0.5303 0.4149 0.6122 0.061 Uiso 1 1 calc R
C50 C 0.39350(17) 0.1972(5) 0.2823(3) 0.0401(15) Uani 1 1 d .
H50A H 0.3957 0.1232 0.2681 0.048 Uiso 1 1 calc R
H50B H 0.3925 0.1939 0.3264 0.048 Uiso 1 1 calc R
C51 C 0.2949(2) -0.1397(8) 0.3964(3) 0.105(3) Uani 1 1 d .
H51A H 0.3222 -0.1824 0.4182 0.125 Uiso 1 1 calc R
H51B H 0.3029 -0.0637 0.4068 0.125 Uiso 1 1 calc R
N1 N 0.38769(12) 0.3287(3) 0.57367(18) 0.0189(9) Uani 1 1 d .
N2 N 0.39009(13) 0.5150(3) 0.58547(18) 0.0219(10) Uani 1 1 d .
P1 P 0.38063(4) 0.20415(10) 0.54201(6) 0.0169(3) Uani 1 1 d .
Ru1 Ru 0.449416(13) 0.11753(3) 0.558789(19) 0.01643(11) Uani 1 1 d .
Cl1 Cl 0.44755(4) 0.18232(10) 0.45313(6) 0.0227(3) Uani 1 1 d .
Cl2 Cl 0.40506(4) -0.03656(10) 0.50016(6) 0.0244(3) Uani 1 1 d .
Cl3 Cl 0.34372(5) 0.25629(12) 0.22577(7) 0.0414(4) Uani 1 1 d .
Cl4 Cl 0.44191(5) 0.27084(12) 0.28788(7) 0.0433(4) Uani 1 1 d .
Cl5 Cl 0.27665(7) -0.15688(17) 0.31116(8) 0.0782(6) Uani 1 1 d .
Cl6 Cl 0.25687(6) -0.17549(17) 0.42994(9) 0.0698(5) Uani 1 1 d .

loop_
_atom_site_aniso_label
_atom_site_aniso_U_11
_atom_site_aniso_U_22
_atom_site_aniso_U_33
_atom_site_aniso_U_23
_atom_site_aniso_U_13
_atom_site_aniso_U_12
C1 0.012(3) 0.022(3) 0.021(3) 0.000(2) 0.006(2) 0.001(2)
C2 0.041(3) 0.020(3) 0.029(3) 0.000(3) 0.017(3) -0.003(3)
C3 0.055(4) 0.022(3) 0.042(4) 0.009(3) 0.021(3) 0.000(3)
C4 0.042(4) 0.035(4) 0.052(4) -0.007(3) 0.023(3) -0.017(3)
C5 0.034(3) 0.021(3) 0.020(3) -0.006(2) 0.010(3) 0.000(2)
C6 0.041(3) 0.030(3) 0.037(3) -0.001(3) 0.027(3) 0.004(3)
C7 0.035(3) 0.036(4) 0.023(3) -0.002(3) 0.005(3) -0.001(3)
C8 0.019(3) 0.017(3) 0.016(3) -0.001(2) 0.005(2) -0.007(2)
C9 0.028(3) 0.021(3) 0.027(3) -0.001(2) 0.012(3) -0.002(2)
C10 0.047(4) 0.029(3) 0.029(3) -0.005(3) 0.021(3) -0.007(3)
C11 0.057(4) 0.054(4) 0.012(3) 0.005(3) 0.006(3) -0.019(4)
C12 0.023(3) 0.061(5) 0.034(4) 0.023(3) 0.000(3) -0.002(3)
C13 0.028(3) 0.044(4) 0.031(3) 0.008(3) 0.013(3) 0.003(3)
C14 0.017(3) 0.019(3) 0.016(3) 0.003(2) 0.003(2) -0.003(2)
C15 0.024(3) 0.029(3) 0.021(3) -0.002(2) 0.008(2) -0.003(2)
C16 0.031(3) 0.053(4) 0.016(3) -0.001(3) 0.004(3) -0.005(3)
C17 0.024(3) 0.049(4) 0.021(3) 0.007(3) -0.005(3) -0.012(3)
C18 0.018(3) 0.049(4) 0.032(3) 0.004(3) 0.006(3) 0.002(3)
C19 0.025(3) 0.032(3) 0.027(3) 0.000(2) 0.006(3) 0.005(3)
C20 0.012(2) 0.020(3) 0.018(3) 0.005(2) 0.006(2) 0.003(2)
C21 0.018(3) 0.029(3) 0.022(3) 0.002(2) 0.009(2) 0.002(2)
C22 0.027(3) 0.027(3) 0.036(3) 0.002(3) 0.013(3) -0.006(3)
C23 0.025(3) 0.036(4) 0.035(3) 0.016(3) 0.015(3) 0.002(3)
C24 0.024(3) 0.036(3) 0.019(3) 0.006(3) 0.011(2) 0.004(3)
C25 0.015(3) 0.025(3) 0.023(3) -0.001(2) 0.007(2) 0.004(2)
C26 0.020(3) 0.023(3) 0.022(3) -0.005(2) 0.001(2) 0.001(2)
C27 0.013(3) 0.036(4) 0.012(3) -0.002(2) 0.000(2) 0.000(2)
C28 0.018(3) 0.026(3) 0.016(3) 0.006(2) 0.000(2) 0.004(2)
C29 0.016(3) 0.019(3) 0.021(3) 0.002(2) 0.001(2) 0.007(2)
C30 0.016(3) 0.030(3) 0.023(3) -0.001(2) 0.007(2) 0.001(2)
C31 0.012(3) 0.021(3) 0.023(3) -0.002(2) 0.004(2) 0.001(2)
C32 0.025(3) 0.039(4) 0.024(3) 0.011(3) 0.006(2) -0.002(3)
C33 0.019(3) 0.035(3) 0.026(3) -0.001(2) 0.009(2) -0.007(3)
C34 0.025(3) 0.041(4) 0.050(4) 0.003(3) 0.014(3) -0.008(3)
C35 0.032(3) 0.029(3) 0.054(4) 0.011(3) 0.008(3) -0.004(3)
C50 0.045(4) 0.040(4) 0.029(3) 0.003(3) 0.009(3) -0.004(3)
C51 0.084(6) 0.173(9) 0.042(4) 0.003(5) 0.009(4) -0.076(6)
N1 0.019(2) 0.018(3) 0.020(2) -0.0020(19) 0.0076(19) 0.0010(19)
N2 0.029(3) 0.015(2) 0.023(2) -0.0011(19) 0.012(2) -0.0024(19)
P1 0.0154(7) 0.0187(7) 0.0168(7) -0.0006(6) 0.0066(6) 0.0002(6)
Ru1 0.0151(2) 0.0167(2) 0.0175(2) -0.00019(19) 0.00650(16) 0.0007(2)
Cl1 0.0233(7) 0.0258(8) 0.0209(7) 0.0036(5) 0.0107(6) 0.0026(6)
Cl2 0.0240(7) 0.0214(7) 0.0279(7) -0.0043(6) 0.0103(6) -0.0040(6)
Cl3 0.0440(9) 0.0398(9) 0.0353(9) 0.0005(7) 0.0103(7) 0.0014(7)
Cl4 0.0433(9) 0.0474(10) 0.0388(9) 0.0046(7) 0.0158(7) 0.0007(8)
Cl5 0.0771(14) 0.1048(17) 0.0463(11) -0.0119(10) 0.0176(10) -0.0147(12)
Cl6 0.0459(11) 0.0992(15) 0.0635(12) 0.0115(10) 0.0207(9) 0.0029(10)

loop_
_atom_type_symbol
_atom_type_description
_atom_type_scat_dispersion_real
_atom_type_scat_dispersion_imag
_atom_type_scat_source
C C 0.0033 0.0016 'International Tables Vol C Tables 4.2.6.8 and 6.1.1.4'
H H 0 0 'International Tables Vol C Tables 4.2.6.8 and 6.1.1.4'
N N 0.0061 0.0033 'International Tables Vol C Tables 4.2.6.8 and 6.1.1.4'
P P 0.1023 0.0942 'International Tables Vol C Tables 4.2.6.8 and 6.1.1.4'
Ru Ru -1.2594 0.8363 'International Tables Vol C Tables 4.2.6.8 and 6.1.1.4'
Cl Cl 0.1484 0.1585 'International Tables Vol C Tables 4.2.6.8 and 6.1.1.4'

loop_
_geom_angle_atom_site_label_1
_geom_angle_atom_site_label_2
_geom_angle_atom_site_label_3
_geom_angle
N1 C1 N2 120.1(4)
N1 C1 C8 124.5(4)
N2 C1 C8 115.2(4)
N2 C2 C4 110.8(4)
N2 C2 C3 111.4(4)
C4 C2 C3 112.2(4)
N2 C5 C7 115.0(4)
N2 C5 C6 110.6(4)
C7 C5 C6 114.0(4)
C9 C8 C13 119.5(4)
C9 C8 C1 121.8(4)
C13 C8 C1 118.7(4)
C10 C9 C8 120.6(5)
C9 C10 C11 120.1(5)
C10 C11 C12 120.6(5)
C13 C12 C11 119.5(5)
C12 C13 C8 119.7(5)
C15 C14 C19 118.6(4)
C15 C14 P1 123.9(4)
C19 C14 P1 117.5(4)
C14 C15 C16 120.3(5)
C17 C16 C15 120.3(5)
C18 C17 C16 120.3(5)
C17 C18 C19 119.4(5)
C18 C19 C14 121.1(5)
C21 C20 C25 118.0(4)
C21 C20 P1 120.5(3)
C25 C20 P1 121.4(4)
C20 C21 C22 121.8(5)
C23 C22 C21 119.4(5)
C22 C23 C24 120.4(5)
C23 C24 C25 119.6(5)
C24 C25 C20 120.7(5)
C31 C26 C27 119.8(5)
C31 C26 Ru1 73.1(3)
C27 C26 Ru1 69.1(3)
C28 C27 C26 122.7(5)
C28 C27 Ru1 72.3(3)
C26 C27 Ru1 72.8(3)
C27 C28 C29 116.6(4)
C27 C28 C32 122.1(4)
C29 C28 C32 121.3(5)
C27 C28 Ru1 69.9(3)
C29 C28 Ru1 72.3(3)
C32 C28 Ru1 127.1(3)
C30 C29 C28 121.2(5)
C30 C29 Ru1 73.0(3)
C28 C29 Ru1 69.6(3)
C29 C30 C31 121.4(5)
C29 C30 Ru1 70.6(3)
C31 C30 Ru1 71.2(3)
C26 C31 C30 118.2(5)
C26 C31 C33 122.3(4)
C30 C31 C33 119.5(4)
C26 C31 Ru1 70.0(3)
C30 C31 Ru1 71.9(3)
C33 C31 Ru1 129.8(3)
C31 C33 C34 108.2(4)
C31 C33 C35 114.9(4)
C34 C33 C35 110.9(4)
Cl3 C50 Cl4 112.1(3)
Cl6 C51 Cl5 115.3(4)
C1 N1 P1 132.7(3)
C1 N2 C5 121.9(4)
C1 N2 C2 121.4(4)
C5 N2 C2 116.4(4)
N1 P1 C14 110.8(2)
N1 P1 C20 101.0(2)
C14 P1 C20 99.3(2)
N1 P1 Ru1 112.81(14)
C14 P1 Ru1 122.17(16)
C20 P1 Ru1 107.56(14)
C27 Ru1 C28 37.79(18)
C27 Ru1 C26 38.10(17)
C28 Ru1 C26 68.90(18)
C27 Ru1 C29 67.10(18)
C28 Ru1 C29 38.04(17)
C26 Ru1 C29 79.21(17)
C27 Ru1 C31 67.74(17)
C28 Ru1 C31 81.26(17)
C26 Ru1 C31 36.99(16)
C29 Ru1 C31 66.91(18)
C27 Ru1 C30 78.61(17)
C28 Ru1 C30 67.63(17)
C26 Ru1 C30 66.20(18)
C29 Ru1 C30 36.43(16)
C31 Ru1 C30 36.95(17)
C27 Ru1 P1 88.72(13)
C28 Ru1 P1 108.51(13)
C26 Ru1 P1 96.97(13)
C29 Ru1 P1 145.63(13)
C31 Ru1 P1 127.44(13)
C30 Ru1 P1 163.13(13)
C27 Ru1 Cl1 148.19(13)
C28 Ru1 Cl1 159.35(13)
C26 Ru1 Cl1 110.46(13)
C29 Ru1 Cl1 121.43(13)
C31 Ru1 Cl1 86.98(12)
C30 Ru1 Cl1 92.87(12)
P1 Ru1 Cl1 92.12(4)
C27 Ru1 Cl2 123.40(13)
C28 Ru1 Cl2 91.69(13)
C26 Ru1 Cl2 160.48(13)
C29 Ru1 Cl2 86.71(13)
C31 Ru1 Cl2 145.35(13)
C30 Ru1 Cl2 109.21(13)
P1 Ru1 Cl2 87.03(4)
Cl1 Ru1 Cl2 88.38(4)

loop_
_geom_bond_atom_site_label_1
_geom_bond_atom_site_label_2
_geom_bond_distance
C1 N1 1.296(6)
C1 N2 1.358(6)
C1 C8 1.498(6)
C2 N2 1.486(6)
C2 C4 1.513(6)
C2 C3 1.536(7)
C5 N2 1.478(6)
C5 C7 1.508(6)
C5 C6 1.525(7)
C8 C9 1.384(6)
C8 C13 1.395(6)
C9 C10 1.365(6)
C10 C11 1.369(7)
C11 C12 1.389(7)
C12 C13 1.382(7)
C14 C15 1.379(6)
C14 C19 1.384(6)
C14 P1 1.823(4)
C15 C16 1.379(6)
C16 C17 1.369(7)
C17 C18 1.367(7)
C18 C19 1.379(6)
C20 C21 1.371(6)
C20 C25 1.392(6)
C20 P1 1.839(4)
C21 C22 1.375(6)
C22 C23 1.372(7)
C23 C24 1.372(7)
C24 C25 1.382(6)
C26 C31 1.403(6)
C26 C27 1.415(6)
C26 Ru1 2.190(5)
C27 C28 1.397(7)
C27 Ru1 2.141(4)
C28 C29 1.428(6)
C28 C32 1.509(6)
C28 Ru1 2.173(4)
C29 C30 1.390(6)
C29 Ru1 2.209(4)
C30 C31 1.416(6)
C30 Ru1 2.239(5)
C31 C33 1.498(6)
C31 Ru1 2.230(4)
C33 C34 1.522(6)
C33 C35 1.525(7)
C50 Cl3 1.743(5)
C50 Cl4 1.764(5)
C51 Cl6 1.712(7)
C51 Cl5 1.714(6)
N1 P1 1.654(4)
P1 Ru1 2.3518(13)
Ru1 Cl1 2.4017(12)
Ru1 Cl2 2.4067(12)
